data_4033408
loop_
_publ_author_name
'Ilie, Adriana'
'Harms, Klaus'
'Reetz, Manfred T.'

_publ_section_title
;
 P450-Catalyzed Regio- and Stereoselective Oxidative Hydroxylation of
 6-Iodotetralone: Preparative-Scale Synthesis of a Key Intermediate for
 Pd-Catalyzed Transformations.
;
_journal_issue 14
_journal_name_full 'The Journal of organic chemistry'
_journal_page_first 7504
_journal_page_last 7508
_journal_paper_doi 10.1021/acs.joc.7b02878
_journal_volume 83
_journal_year 2018
_chemical_absolute_configuration unk
_chemical_formula_moiety 'C12 H12 O4'
_chemical_formula_sum 'C12 H12 O4'
_chemical_formula_weight 220.22
_space_group_crystal_system triclinic
_space_group_IT_number 1
_space_group_name_Hall 'P 1'
_space_group_name_H-M_alt 'P 1'
_symmetry_space_group_name_Hall 'P 1'
_symmetry_space_group_name_H-M 'P 1'
_atom_sites_solution_hydrogens mixed
_atom_sites_solution_primary direct
_atom_sites_solution_secondary difmap
_audit_creation_method SHELXL-2014/7
_cell_angle_alpha 67.800(2)
_cell_angle_beta 83.447(3)
_cell_angle_gamma 73.949(3)
_cell_formula_units_Z 4
_cell_length_a 6.8070(6)
_cell_length_b 12.0906(10)
_cell_length_c 13.8845(11)
_cell_measurement_reflns_used 9965
_cell_measurement_temperature 100(2)
_cell_measurement_theta_max 25.2625
_cell_measurement_theta_min 2.8657
_cell_volume 1016.69(15)
_computing_cell_refinement 'BRUKER SAINT'
_computing_data_collection 'BRUKER APEX2 2014.9-0'
_computing_data_reduction 'SAINT V8.34A (Bruker AXS Inc., 2013)'
_computing_molecular_graphics 'DIAMOND (Crystal Impact)'
_computing_structure_refinement 'SHELXL-2014/7 (Sheldrick, 2014)'
_computing_structure_solution 'XT V2014/1 (Bruker AXS Inc., 2014)'
_diffrn_ambient_temperature 100(2)
_diffrn_detector_area_resol_mean 7.9
_diffrn_measured_fraction_theta_full 0.999
_diffrn_measured_fraction_theta_max 0.994
_diffrn_measurement_device_type 'Bruker D8 QUEST area detector'
_diffrn_measurement_method '\w and \f scans'
_diffrn_radiation_type MoK\a
_diffrn_radiation_wavelength 0.71073
_diffrn_reflns_av_R_equivalents 0.0590
_diffrn_reflns_av_unetI/netI 0.0512
_diffrn_reflns_Laue_measured_fraction_full 0.999
_diffrn_reflns_Laue_measured_fraction_max 0.994
_diffrn_reflns_limit_h_max 8
_diffrn_reflns_limit_h_min -8
_diffrn_reflns_limit_k_max 14
_diffrn_reflns_limit_k_min -14
_diffrn_reflns_limit_l_max 16
_diffrn_reflns_limit_l_min -16
_diffrn_reflns_number 29851
_diffrn_reflns_point_group_measured_fraction_full 0.974
_diffrn_reflns_point_group_measured_fraction_max 0.969
_diffrn_reflns_theta_full 25.242
_diffrn_reflns_theta_max 25.377
_diffrn_reflns_theta_min 2.866
_diffrn_source 'microfocus sealed X-ray tube'
_exptl_absorpt_coefficient_mu 0.108
_exptl_absorpt_correction_T_max 1.00
_exptl_absorpt_correction_T_min 0.90
_exptl_absorpt_correction_type multi-scan
_exptl_absorpt_process_details 'SADABS V2014/5 (Bruker AXS Inc.)'
_exptl_crystal_colour colourless
_exptl_crystal_density_diffrn 1.439
_exptl_crystal_density_method 'not measured'
_exptl_crystal_description plate
_exptl_crystal_F_000 464
_exptl_crystal_size_max 0.46
_exptl_crystal_size_mid 0.16
_exptl_crystal_size_min 0.04
_refine_diff_density_max 0.447
_refine_diff_density_min -0.287
_refine_diff_density_rms 0.069
_refine_ls_abs_structure_details
; 
 Flack x determined using 2609 quotients [(I+)-(I-)]/[(I+)+(I-)] 
 (Parsons, Flack and Wagner, Acta Cryst. B69 (2013) 249-259). 
;
_refine_ls_abs_structure_Flack 0.0(5)
_refine_ls_extinction_method none
_refine_ls_goodness_of_fit_ref 1.078
_refine_ls_hydrogen_treatment constr
_refine_ls_matrix_type full
_refine_ls_number_parameters 593
_refine_ls_number_reflns 7252
_refine_ls_number_restraints 9
_refine_ls_restrained_S_all 1.077
_refine_ls_R_factor_all 0.0681
_refine_ls_R_factor_gt 0.0572
_refine_ls_shift/su_max 0.000
_refine_ls_shift/su_mean 0.000
_refine_ls_structure_factor_coef Fsqd
_refine_ls_weighting_details 'w=1/[\s^2^(Fo^2^)+(0.0890P)^2^+0.4293P] where P=(Fo^2^+2Fc^2^)/3'
_refine_ls_weighting_scheme calc
_refine_ls_wR_factor_gt 0.1478
_refine_ls_wR_factor_ref 0.1542
_reflns_Friedel_coverage 0.949
_reflns_Friedel_fraction_full 0.950
_reflns_Friedel_fraction_max 0.943
_reflns_number_gt 6263
_reflns_number_total 7252
_reflns_threshold_expression 'I > 2\s(I)'
_cod_data_source_file jo7b02878_si_002.cif
_cod_data_source_block ilie265_0m
_cod_depositor_comments 'Adding full bibliography for 4033406--4033408.cif.'
_cod_database_code 4033408
_shelx_shelxl_version_number 2014/7
_shelx_space_group_comment
; 
The symmetry employed for this shelxl refinement is uniquely defined 
by the following loop, which should always be used as a source of 
symmetry information in preference to the above space-group names. 
They are only intended as comments. 
;
_shelx_estimated_absorpt_t_min 0.952
_shelx_estimated_absorpt_t_max 0.996

loop_
_space_group_symop_operation_xyz
'x, y, z'

loop_
_atom_site_label
_atom_site_type_symbol
_atom_site_fract_x
_atom_site_fract_y
_atom_site_fract_z
_atom_site_U_iso_or_equiv
_atom_site_adp_type
_atom_site_occupancy
_atom_site_site_symmetry_order
_atom_site_calc_flag
_atom_site_refinement_flags_posn
_atom_site_refinement_flags_adp
C1 C 0.6229(7) 0.7219(5) 0.7268(4) 0.0141(11) Uani 1 1 d . .
O1 O 0.6045(5) 0.7828(3) 0.6363(3) 0.0229(9) Uani 1 1 d . .
C2 C 0.6751(7) 0.5834(5) 0.7721(4) 0.0145(11) Uani 1 1 d . .
O2 O 0.6006(5) 0.7713(3) 0.8020(3) 0.0219(9) Uani 1 1 d . .
C3 C 0.6731(7) 0.5195(5) 0.8797(4) 0.0148(11) Uani 1 1 d . .
H3 H 0.6344 0.5630 0.9261 0.018 Uiso 1 1 calc R U
C4 C 0.7284(7) 0.3922(5) 0.9172(4) 0.0168(11) Uani 1 1 d . .
H4 H 0.7260 0.3478 0.9901 0.020 Uiso 1 1 calc R U
C5 C 0.7874(7) 0.3281(4) 0.8501(4) 0.0128(10) Uani 1 1 d . .
C6 C 0.8534(7) 0.1888(5) 0.8955(4) 0.0182(12) Uani 1 1 d . .
O6 O 0.8630(5) 0.1355(3) 0.9896(3) 0.0223(8) Uani 1 1 d . .
C7 C 0.9125(8) 0.1214(5) 0.8215(4) 0.0233(12) Uani 1 1 d . .
H7A H 0.8722 0.0424 0.8519 0.028 Uiso 1 1 calc R U
H7B H 1.0630 0.1018 0.8124 0.028 Uiso 1 1 calc R U
C8 C 0.8129(8) 0.1957(5) 0.7146(4) 0.0221(11) Uani 1 1 d . .
H8A H 0.8639 0.1498 0.6671 0.026 Uiso 1 1 calc R U
H8B H 0.6628 0.2078 0.7217 0.026 Uiso 1 1 calc R U
C9 C 0.8639(8) 0.3211(4) 0.6693(4) 0.0194(11) Uani 1 1 d . .
H9 H 1.0160 0.3060 0.6637 0.023 Uiso 1 1 calc R U
O9 O 0.7837(7) 0.3865(4) 0.5682(3) 0.0355(10) Uani 1 1 d DG .
H9O H 0.6819 0.3626 0.5631 0.053 Uiso 1 1 d DG U
C10 C 0.7889(7) 0.3914(5) 0.7417(4) 0.0159(11) Uani 1 1 d . .
C11 C 0.7296(7) 0.5196(5) 0.7046(4) 0.0150(11) Uani 1 1 d . .
H11 H 0.7262 0.5643 0.6317 0.018 Uiso 1 1 calc R U
C12 C 0.5582(8) 0.9045(5) 0.7655(5) 0.0248(13) Uani 1 1 d . .
H12A H 0.5668 0.9299 0.8237 0.037 Uiso 1 1 calc R U
H12B H 0.4205 0.9411 0.7363 0.037 Uiso 1 1 calc R U
H12C H 0.6586 0.9327 0.7117 0.037 Uiso 1 1 calc R U
O1A O 0.9395(5) 0.2208(3) 0.3657(3) 0.0222(9) Uani 1 1 d . .
C1A C 0.9232(7) 0.2835(5) 0.2735(4) 0.0167(11) Uani 1 1 d . .
O2A O 0.9403(5) 0.2373(3) 0.1993(3) 0.0203(8) Uani 1 1 d . .
C2A C 0.8793(7) 0.4212(5) 0.2298(4) 0.0183(11) Uani 1 1 d . .
C3A C 0.8710(7) 0.4875(5) 0.1232(4) 0.0165(11) Uani 1 1 d . .
H3A H 0.8966 0.4452 0.0759 0.020 Uiso 1 1 calc R U
C4A C 0.8252(7) 0.6155(5) 0.0861(4) 0.0186(12) Uani 1 1 d . .
H4A H 0.8158 0.6608 0.0133 0.022 Uiso 1 1 calc R U
C5A C 0.7929(7) 0.6778(5) 0.1548(4) 0.0144(11) Uani 1 1 d . .
O6A O 0.7128(5) 0.8727(3) 0.0200(3) 0.0242(9) Uani 1 1 d . .
C6A C 0.7441(7) 0.8154(5) 0.1121(4) 0.0187(12) Uani 1 1 d . .
C7A C 0.7404(8) 0.8780(4) 0.1885(4) 0.0214(11) Uani 1 1 d . .
H7AA H 0.8808 0.8816 0.1967 0.026 Uiso 1 1 calc R U
H7AB H 0.6546 0.9638 0.1606 0.026 Uiso 1 1 calc R U
C8A C 0.6572(9) 0.8105(5) 0.2934(5) 0.0279(13) Uani 1 1 d . .
H8AA H 0.6585 0.8536 0.3413 0.033 Uiso 1 1 calc R U
H8AB H 0.5137 0.8114 0.2861 0.033 Uiso 1 1 calc R U
O9A O 0.6967(8) 0.6194(4) 0.4368(3) 0.0462(12) Uani 1 1 d DG .
H9A1 H 0.7844 0.5542 0.4679 0.069 Uiso 1 1 d DG U
C9A C 0.7806(8) 0.6799(5) 0.3386(4) 0.0213(11) Uani 1 1 d . .
H9OA H 0.9204 0.6827 0.3515 0.026 Uiso 1 1 calc R U
C10A C 0.8058(7) 0.6113(5) 0.2633(4) 0.0153(11) Uani 1 1 d . .
C11A C 0.8465(7) 0.4836(4) 0.2994(4) 0.0127(10) Uani 1 1 d . .
H11A H 0.8521 0.4378 0.3721 0.015 Uiso 1 1 calc R U
C12A C 0.9761(8) 0.1048(5) 0.2345(5) 0.0241(12) Uani 1 1 d . .
H12D H 0.9746 0.0805 0.1749 0.036 Uiso 1 1 calc R U
H12E H 0.8686 0.0786 0.2843 0.036 Uiso 1 1 calc R U
H12F H 1.1094 0.0654 0.2684 0.036 Uiso 1 1 calc R U
O1B O 0.3069(6) 0.2556(4) 0.8154(3) 0.0265(9) Uani 1 1 d . .
C1B C 0.2777(7) 0.3253(5) 0.8611(4) 0.0153(11) Uani 1 1 d . .
O2B O 0.2882(5) 0.2874(3) 0.9652(3) 0.0237(9) Uani 1 1 d . .
C2B C 0.2227(7) 0.4631(5) 0.8096(4) 0.0179(11) Uani 1 1 d . .
C3B C 0.1765(7) 0.5392(5) 0.8683(4) 0.0218(12) Uani 1 1 d . .
H3B H 0.1773 0.5048 0.9421 0.026 Uiso 1 1 calc R U
C4B C 0.1293(8) 0.6666(5) 0.8157(5) 0.0241(13) Uani 1 1 d . .
H4B H 0.0993 0.7197 0.8542 0.029 Uiso 1 1 calc R U
C5B C 0.1253(7) 0.7174(5) 0.7072(4) 0.0186(11) Uani 1 1 d . .
O6B O 0.0691(6) 0.9214(4) 0.7028(4) 0.0328(10) Uani 1 1 d . .
C6B C 0.0723(7) 0.8547(5) 0.6542(5) 0.0224(12) Uani 1 1 d . .
C7B C 0.0221(8) 0.9040(4) 0.5413(4) 0.0250(12) Uani 1 1 d . .
H7BA H 0.0309 0.9909 0.5094 0.030 Uiso 1 1 calc R U
H7BB H -0.1196 0.9022 0.5335 0.030 Uiso 1 1 calc R U
C8B C 0.1700(8) 0.8269(5) 0.4856(4) 0.0230(12) Uani 1 1 d . .
H8BA H 0.3121 0.8274 0.4942 0.028 Uiso 1 1 calc R U
H8BB H 0.1398 0.8626 0.4103 0.028 Uiso 1 1 calc R U
O9B O 0.2882(8) 0.6207(4) 0.4819(3) 0.0429(11) Uani 1 1 d DG .
H9OB H 0.4012 0.6391 0.4686 0.064 Uiso 1 1 d DG U
C9B C 0.1473(9) 0.6939(5) 0.5317(4) 0.0230(12) Uani 1 1 d . .
H9B H 0.0066 0.6963 0.5153 0.028 Uiso 1 1 calc R U
C10B C 0.1666(7) 0.6409(5) 0.6488(4) 0.0163(11) Uani 1 1 d . .
C11B C 0.2186(7) 0.5130(5) 0.7020(4) 0.0150(11) Uani 1 1 d . .
H11B H 0.2517 0.4596 0.6636 0.018 Uiso 1 1 calc R U
C12B C 0.3434(8) 0.1541(5) 1.0183(4) 0.0243(12) Uani 1 1 d . .
H12G H 0.3695 0.1341 1.0917 0.036 Uiso 1 1 calc R U
H12H H 0.4669 0.1178 0.9859 0.036 Uiso 1 1 calc R U
H12I H 0.2311 0.1206 1.0131 0.036 Uiso 1 1 calc R U
O1C O 0.2629(6) 0.7464(3) 0.1897(3) 0.0272(9) Uani 1 1 d . .
C1C C 0.2947(7) 0.6761(5) 0.1437(4) 0.0217(13) Uani 1 1 d . .
O2C O 0.2886(5) 0.7115(3) 0.0401(3) 0.0257(9) Uani 1 1 d . .
C2C C 0.3420(8) 0.5384(5) 0.1946(4) 0.0192(11) Uani 1 1 d . .
C3C C 0.3886(7) 0.4599(5) 0.1396(4) 0.0194(12) Uani 1 1 d . .
H3C H 0.3968 0.4927 0.0658 0.023 Uiso 1 1 calc R U
C4C C 0.4230(8) 0.3342(5) 0.1914(4) 0.0209(12) Uani 1 1 d . .
H4C H 0.4572 0.2809 0.1530 0.025 Uiso 1 1 calc R U
C5C C 0.4086(7) 0.2848(5) 0.2985(4) 0.0198(12) Uani 1 1 d . .
O6C O 0.4649(6) 0.0827(4) 0.3026(4) 0.0380(11) Uani 1 1 d . .
C6C C 0.4344(8) 0.1486(5) 0.3523(5) 0.0249(13) Uani 1 1 d . .
C7C C 0.4148(8) 0.0997(5) 0.4691(4) 0.0276(12) Uani 1 1 d . .
H7CA H 0.5021 0.0143 0.4970 0.033 Uiso 1 1 calc R U
H7CB H 0.2714 0.0966 0.4887 0.033 Uiso 1 1 calc R U
C8C C 0.4761(8) 0.1779(5) 0.5182(4) 0.0247(12) Uani 1 1 d . .
H8CA H 0.4567 0.1437 0.5946 0.030 Uiso 1 1 calc R U
H8CB H 0.6223 0.1766 0.5034 0.030 Uiso 1 1 calc R U
O9C O 0.4045(8) 0.3794(4) 0.5229(3) 0.0374(10) Uani 1 1 d DG .
H9OC H 0.4243 0.4500 0.4911 0.056 Uiso 1 1 d DG U
C9C C 0.3461(8) 0.3093(5) 0.4744(4) 0.0199(11) Uani 1 1 d . .
H9C H 0.1997 0.3089 0.4925 0.024 Uiso 1 1 calc R U
C10C C 0.3677(7) 0.3622(5) 0.3562(4) 0.0176(12) Uani 1 1 d . .
C11C C 0.3325(7) 0.4889(4) 0.3026(4) 0.0155(11) Uani 1 1 d . .
H11C H 0.3014 0.5427 0.3405 0.019 Uiso 1 1 calc R U
C12C C 0.2387(9) 0.8452(5) -0.0147(5) 0.0304(14) Uani 1 1 d . .
H12J H 0.2205 0.8643 -0.0888 0.046 Uiso 1 1 calc R U
H12K H 0.3502 0.8776 -0.0063 0.046 Uiso 1 1 calc R U
H12L H 0.1120 0.8834 0.0143 0.046 Uiso 1 1 calc R U

loop_
_atom_site_aniso_label
_atom_site_aniso_U_11
_atom_site_aniso_U_22
_atom_site_aniso_U_33
_atom_site_aniso_U_23
_atom_site_aniso_U_13
_atom_site_aniso_U_12
C1 0.009(2) 0.018(3) 0.015(3) -0.004(2) 0.0044(19) -0.0059(19)
O1 0.027(2) 0.021(2) 0.016(2) -0.0019(18) 0.0020(15) -0.0072(15)
C2 0.010(2) 0.019(3) 0.010(3) -0.002(2) 0.0048(18) -0.0051(18)
O2 0.025(2) 0.0153(19) 0.023(2) -0.0061(17) -0.0008(15) -0.0038(15)
C3 0.010(2) 0.023(3) 0.014(3) -0.008(2) 0.0020(18) -0.0065(19)
C4 0.017(3) 0.017(3) 0.011(3) 0.001(2) -0.0004(19) -0.005(2)
C5 0.007(2) 0.015(2) 0.019(3) -0.007(2) 0.0034(18) -0.0066(17)
C6 0.011(2) 0.019(3) 0.024(3) -0.004(2) 0.001(2) -0.0086(19)
O6 0.027(2) 0.0200(19) 0.018(2) -0.0001(17) -0.0038(15) -0.0095(15)
C7 0.027(3) 0.016(2) 0.022(3) -0.003(2) -0.004(2) -0.002(2)
C8 0.031(3) 0.020(3) 0.014(2) -0.006(2) -0.003(2) -0.004(2)
C9 0.025(3) 0.020(3) 0.011(2) -0.005(2) 0.000(2) -0.004(2)
O9 0.057(3) 0.026(2) 0.015(2) -0.0069(17) -0.0080(19) 0.0041(19)
C10 0.012(2) 0.023(3) 0.016(3) -0.010(2) 0.0047(19) -0.009(2)
C11 0.015(2) 0.020(3) 0.010(3) -0.002(2) -0.0032(19) -0.008(2)
C12 0.028(3) 0.015(3) 0.032(3) -0.011(3) 0.003(2) -0.005(2)
O1A 0.029(2) 0.017(2) 0.017(2) -0.0044(18) -0.0001(15) -0.0040(15)
C1A 0.011(2) 0.025(3) 0.017(3) -0.010(3) 0.0021(19) -0.005(2)
O2A 0.029(2) 0.0192(19) 0.0157(19) -0.0085(16) 0.0026(14) -0.0090(15)
C2A 0.013(2) 0.022(3) 0.019(3) -0.007(2) -0.002(2) -0.0040(19)
C3A 0.016(3) 0.025(3) 0.016(3) -0.012(2) 0.0049(19) -0.011(2)
C4A 0.017(3) 0.026(3) 0.016(3) -0.007(2) 0.001(2) -0.009(2)
C5A 0.010(2) 0.020(3) 0.010(3) 0.000(2) -0.0004(17) -0.0063(19)
O6A 0.031(2) 0.023(2) 0.016(2) -0.0003(17) -0.0030(15) -0.0116(15)
C6A 0.017(3) 0.021(3) 0.017(3) -0.003(2) 0.003(2) -0.009(2)
C7A 0.029(3) 0.015(2) 0.020(3) -0.007(2) -0.002(2) -0.004(2)
C8A 0.040(3) 0.020(3) 0.027(3) -0.011(2) 0.002(2) -0.008(2)
O9A 0.086(4) 0.028(2) 0.022(2) -0.0093(19) 0.019(2) -0.016(2)
C9A 0.030(3) 0.020(3) 0.015(3) -0.006(2) -0.001(2) -0.009(2)
C10A 0.009(2) 0.019(3) 0.014(3) -0.004(2) 0.0001(18) -0.0011(19)
C11A 0.008(2) 0.014(2) 0.011(3) -0.001(2) 0.0015(17) 0.0007(17)
C12A 0.026(3) 0.020(3) 0.026(3) -0.006(2) 0.000(2) -0.009(2)
O1B 0.030(2) 0.025(2) 0.022(2) -0.0048(19) 0.0005(16) -0.0078(16)
C1B 0.006(2) 0.022(3) 0.020(3) -0.008(2) 0.0059(18) -0.0073(18)
O2B 0.0250(19) 0.023(2) 0.017(2) 0.0014(17) -0.0025(15) -0.0081(16)
C2B 0.009(2) 0.025(3) 0.020(3) -0.008(2) -0.0001(19) -0.0061(19)
C3B 0.010(2) 0.038(3) 0.014(3) -0.007(3) -0.0013(19) -0.005(2)
C4B 0.014(3) 0.032(3) 0.031(3) -0.018(3) 0.000(2) -0.003(2)
C5B 0.011(2) 0.019(3) 0.027(3) -0.009(2) -0.001(2) -0.005(2)
O6B 0.035(2) 0.024(2) 0.044(3) -0.022(2) 0.0034(18) -0.0040(17)
C6B 0.012(2) 0.027(3) 0.032(3) -0.014(3) 0.005(2) -0.008(2)
C7B 0.021(3) 0.016(2) 0.032(3) -0.003(2) 0.004(2) -0.004(2)
C8B 0.028(3) 0.018(3) 0.021(3) -0.006(2) 0.004(2) -0.005(2)
O9B 0.067(3) 0.031(2) 0.020(2) -0.0098(17) 0.013(2) 0.002(2)
C9B 0.032(3) 0.018(3) 0.019(3) -0.006(2) -0.002(2) -0.008(2)
C10B 0.016(2) 0.018(3) 0.017(3) -0.005(2) 0.002(2) -0.009(2)
C11B 0.013(2) 0.021(3) 0.012(3) -0.005(2) 0.0013(18) -0.0089(19)
C12B 0.024(3) 0.017(3) 0.021(3) 0.006(2) -0.003(2) -0.006(2)
O1C 0.032(2) 0.022(2) 0.026(2) -0.0065(19) -0.0016(17) -0.0058(17)
C1C 0.012(2) 0.034(3) 0.014(3) 0.002(3) -0.001(2) -0.013(2)
O2C 0.026(2) 0.030(2) 0.019(2) -0.0031(18) 0.0022(15) -0.0121(16)
C2C 0.012(2) 0.027(3) 0.016(3) -0.004(2) 0.0009(18) -0.007(2)
C3C 0.014(2) 0.033(3) 0.015(3) -0.013(2) 0.0064(19) -0.010(2)
C4C 0.021(3) 0.030(3) 0.019(3) -0.016(3) 0.004(2) -0.010(2)
C5C 0.011(2) 0.026(3) 0.023(3) -0.009(2) -0.002(2) -0.006(2)
O6C 0.040(2) 0.029(2) 0.049(3) -0.022(2) 0.001(2) -0.0057(19)
C6C 0.016(3) 0.023(3) 0.038(3) -0.013(3) 0.000(2) -0.006(2)
C7C 0.024(3) 0.023(3) 0.032(3) -0.004(2) -0.003(2) -0.007(2)
C8C 0.023(3) 0.025(3) 0.020(3) 0.001(2) -0.004(2) -0.009(2)
O9C 0.074(3) 0.0214(19) 0.019(2) -0.0068(16) -0.0048(19) -0.015(2)
C9C 0.025(3) 0.022(3) 0.013(3) -0.007(2) 0.004(2) -0.009(2)
C10C 0.008(2) 0.025(3) 0.020(3) -0.009(2) 0.0000(19) -0.003(2)
C11C 0.011(2) 0.014(3) 0.019(3) -0.007(2) 0.0008(19) 0.0014(18)
C12C 0.022(3) 0.031(3) 0.028(3) 0.003(3) -0.001(2) -0.011(2)

loop_
_atom_type_symbol
_atom_type_description
_atom_type_scat_dispersion_real
_atom_type_scat_dispersion_imag
_atom_type_scat_source
C C 0.0033 0.0016 'International Tables Vol C Tables 4.2.6.8 and 6.1.1.4'
H H 0.0000 0.0000 'International Tables Vol C Tables 4.2.6.8 and 6.1.1.4'
O O 0.0106 0.0060 'International Tables Vol C Tables 4.2.6.8 and 6.1.1.4'

loop_
_geom_angle_atom_site_label_1
_geom_angle_atom_site_label_2
_geom_angle_atom_site_label_3
_geom_angle
O1 C1 O2 123.3(5)
O1 C1 C2 125.0(5)
O2 C1 C2 111.7(4)
C11 C2 C3 120.4(5)
C11 C2 C1 118.3(4)
C3 C2 C1 121.3(4)
C1 O2 C12 115.7(4)
C4 C3 C2 118.8(5)
C4 C3 H3 120.6
C2 C3 H3 120.6
C3 C4 C5 120.9(5)
C3 C4 H4 119.5
C5 C4 H4 119.5
C4 C5 C10 120.8(5)
C4 C5 C6 118.7(4)
C10 C5 C6 120.5(4)
O6 C6 C7 122.4(5)
O6 C6 C5 119.8(5)
C7 C6 C5 117.8(4)
C6 C7 C8 112.8(4)
C6 C7 H7A 109.0
C8 C7 H7A 109.0
C6 C7 H7B 109.0
C8 C7 H7B 109.0
H7A C7 H7B 107.8
C9 C8 C7 109.7(4)
C9 C8 H8A 109.7
C7 C8 H8A 109.7
C9 C8 H8B 109.7
C7 C8 H8B 109.7
H8A C8 H8B 108.2
O9 C9 C10 112.9(4)
O9 C9 C8 109.8(4)
C10 C9 C8 110.2(4)
O9 C9 H9 107.9
C10 C9 H9 107.9
C8 C9 H9 107.9
C9 O9 H9O 109.2
C11 C10 C5 117.8(4)
C11 C10 C9 121.6(4)
C5 C10 C9 120.5(5)
C2 C11 C10 121.2(4)
C2 C11 H11 119.4
C10 C11 H11 119.4
O2 C12 H12A 109.5
O2 C12 H12B 109.5
H12A C12 H12B 109.5
O2 C12 H12C 109.5
H12A C12 H12C 109.5
H12B C12 H12C 109.5
O1A C1A O2A 123.8(5)
O1A C1A C2A 124.5(5)
O2A C1A C2A 111.8(4)
C1A O2A C12A 115.6(4)
C3A C2A C11A 120.0(5)
C3A C2A C1A 121.8(5)
C11A C2A C1A 118.2(5)
C4A C3A C2A 119.9(5)
C4A C3A H3A 120.1
C2A C3A H3A 120.1
C3A C4A C5A 120.3(5)
C3A C4A H4A 119.8
C5A C4A H4A 119.8
C4A C5A C10A 120.3(5)
C4A C5A C6A 118.8(4)
C10A C5A C6A 120.9(5)
O6A C6A C5A 120.8(5)
O6A C6A C7A 122.5(5)
C5A C6A C7A 116.7(4)
C8A C7A C6A 111.8(4)
C8A C7A H7AA 109.3
C6A C7A H7AA 109.3
C8A C7A H7AB 109.3
C6A C7A H7AB 109.3
H7AA C7A H7AB 107.9
C9A C8A C7A 111.4(5)
C9A C8A H8AA 109.4
C7A C8A H8AA 109.4
C9A C8A H8AB 109.4
C7A C8A H8AB 109.4
H8AA C8A H8AB 108.0
C9A O9A H9A1 108.0
O9A C9A C8A 109.6(4)
O9A C9A C10A 113.4(4)
C8A C9A C10A 112.4(4)
O9A C9A H9OA 107.0
C8A C9A H9OA 107.0
C10A C9A H9OA 107.0
C11A C10A C5A 118.7(4)
C11A C10A C9A 121.2(4)
C5A C10A C9A 120.1(4)
C10A C11A C2A 120.8(5)
C10A C11A H11A 119.6
C2A C11A H11A 119.6
O2A C12A H12D 109.5
O2A C12A H12E 109.5
H12D C12A H12E 109.5
O2A C12A H12F 109.5
H12D C12A H12F 109.5
H12E C12A H12F 109.5
O1B C1B O2B 123.2(5)
O1B C1B C2B 124.2(5)
O2B C1B C2B 112.7(4)
C1B O2B C12B 114.5(4)
C11B C2B C3B 120.9(5)
C11B C2B C1B 118.0(5)
C3B C2B C1B 121.1(5)
C4B C3B C2B 118.3(5)
C4B C3B H3B 120.8
C2B C3B H3B 120.8
C3B C4B C5B 121.0(5)
C3B C4B H4B 119.5
C5B C4B H4B 119.5
C4B C5B C10B 120.5(5)
C4B C5B C6B 119.1(5)
C10B C5B C6B 120.4(5)
O6B C6B C7B 123.0(5)
O6B C6B C5B 120.6(5)
C7B C6B C5B 116.5(5)
C6B C7B C8B 110.4(4)
C6B C7B H7BA 109.6
C8B C7B H7BA 109.6
C6B C7B H7BB 109.6
C8B C7B H7BB 109.6
H7BA C7B H7BB 108.1
C7B C8B C9B 109.3(4)
C7B C8B H8BA 109.8
C9B C8B H8BA 109.8
C7B C8B H8BB 109.8
C9B C8B H8BB 109.8
H8BA C8B H8BB 108.3
C9B O9B H9OB 112.9
O9B C9B C10B 113.1(4)
O9B C9B C8B 109.6(4)
C10B C9B C8B 111.7(4)
O9B C9B H9B 107.4
C10B C9B H9B 107.4
C8B C9B H9B 107.4
C11B C10B C5B 118.3(4)
C11B C10B C9B 120.3(5)
C5B C10B C9B 121.4(5)
C2B C11B C10B 121.0(5)
C2B C11B H11B 119.5
C10B C11B H11B 119.5
O2B C12B H12G 109.5
O2B C12B H12H 109.5
H12G C12B H12H 109.5
O2B C12B H12I 109.5
H12G C12B H12I 109.5
H12H C12B H12I 109.5
O1C C1C O2C 124.2(5)
O1C C1C C2C 124.7(5)
O2C C1C C2C 111.1(5)
C1C O2C C12C 114.1(5)
C3C C2C C11C 119.2(5)
C3C C2C C1C 123.4(5)
C11C C2C C1C 117.4(5)
C4C C3C C2C 120.3(5)
C4C C3C H3C 119.9
C2C C3C H3C 119.9
C3C C4C C5C 120.7(5)
C3C C4C H4C 119.6
C5C C4C H4C 119.6
C4C C5C C10C 120.1(5)
C4C C5C C6C 119.6(5)
C10C C5C C6C 120.4(5)
O6C C6C C5C 120.3(5)
O6C C6C C7C 122.2(5)
C5C C6C C7C 117.5(5)
C6C C7C C8C 112.7(4)
C6C C7C H7CA 109.1
C8C C7C H7CA 109.1
C6C C7C H7CB 109.1
C8C C7C H7CB 109.1
H7CA C7C H7CB 107.8
C9C C8C C7C 109.4(4)
C9C C8C H8CA 109.8
C7C C8C H8CA 109.8
C9C C8C H8CB 109.8
C7C C8C H8CB 109.8
H8CA C8C H8CB 108.2
C9C O9C H9OC 124.2
O9C C9C C8C 108.0(4)
O9C C9C C10C 112.5(4)
C8C C9C C10C 110.7(4)
O9C C9C H9C 108.5
C8C C9C H9C 108.5
C10C C9C H9C 108.5
C11C C10C C5C 118.4(5)
C11C C10C C9C 120.8(5)
C5C C10C C9C 120.6(5)
C2C C11C C10C 121.2(5)
C2C C11C H11C 119.4
C10C C11C H11C 119.4
O2C C12C H12J 109.5
O2C C12C H12K 109.5
H12J C12C H12K 109.5
O2C C12C H12L 109.5
H12J C12C H12L 109.5
H12K C12C H12L 109.5

loop_
_geom_bond_atom_site_label_1
_geom_bond_atom_site_label_2
_geom_bond_distance
C1 O1 1.192(6)
C1 O2 1.362(6)
C1 C2 1.500(7)
C2 C11 1.386(7)
C2 C3 1.399(7)
O2 C12 1.447(6)
C3 C4 1.379(7)
C3 H3 0.9500
C4 C5 1.385(7)
C4 H4 0.9500
C5 C10 1.408(7)
C5 C6 1.510(7)
C6 O6 1.219(6)
C6 C7 1.497(8)
C7 C8 1.534(7)
C7 H7A 0.9900
C7 H7B 0.9900
C8 C9 1.528(7)
C8 H8A 0.9900
C8 H8B 0.9900
C9 O9 1.411(6)
C9 C10 1.510(7)
C9 H9 1.0000
O9 H9O 0.8402
C10 C11 1.389(7)
C11 H11 0.9500
C12 H12A 0.9800
C12 H12B 0.9800
C12 H12C 0.9800
O1A C1A 1.216(6)
C1A O2A 1.326(6)
C1A C2A 1.495(7)
O2A C12A 1.443(6)
C2A C3A 1.391(7)
C2A C11A 1.399(7)
C3A C4A 1.388(7)
C3A H3A 0.9500
C4A C5A 1.389(8)
C4A H4A 0.9500
C5A C10A 1.414(7)
C5A C6A 1.492(7)
O6A C6A 1.212(6)
C6A C7A 1.513(7)
C7A C8A 1.509(8)
C7A H7AA 0.9900
C7A H7AB 0.9900
C8A C9A 1.493(7)
C8A H8AA 0.9900
C8A H8AB 0.9900
O9A C9A 1.421(6)
O9A H9A1 0.8398
C9A C10A 1.531(7)
C9A H9OA 1.0000
C10A C11A 1.387(7)
C11A H11A 0.9500
C12A H12D 0.9800
C12A H12E 0.9800
C12A H12F 0.9800
O1B C1B 1.198(7)
C1B O2B 1.346(6)
C1B C2B 1.497(7)
O2B C12B 1.454(6)
C2B C11B 1.384(7)
C2B C3B 1.399(8)
C3B C4B 1.393(8)
C3B H3B 0.9500
C4B C5B 1.396(8)
C4B H4B 0.9500
C5B C10B 1.401(7)
C5B C6B 1.494(7)
O6B C6B 1.227(7)
C6B C7B 1.494(8)
C7B C8B 1.527(7)
C7B H7BA 0.9900
C7B H7BB 0.9900
C8B C9B 1.536(7)
C8B H8BA 0.9900
C8B H8BB 0.9900
O9B C9B 1.422(7)
O9B H9OB 0.8404
C9B C10B 1.512(7)
C9B H9B 1.0000
C10B C11B 1.398(7)
C11B H11B 0.9500
C12B H12G 0.9800
C12B H12H 0.9800
C12B H12I 0.9800
O1C C1C 1.205(7)
C1C O2C 1.338(6)
C1C C2C 1.498(8)
O2C C12C 1.461(7)
C2C C3C 1.381(8)
C2C C11C 1.391(7)
C3C C4C 1.377(8)
C3C H3C 0.9500
C4C C5C 1.380(8)
C4C H4C 0.9500
C5C C10C 1.402(8)
C5C C6C 1.497(7)
O6C C6C 1.202(7)
C6C C7C 1.506(8)
C7C C8C 1.518(8)
C7C H7CA 0.9900
C7C H7CB 0.9900
C8C C9C 1.514(7)
C8C H8CA 0.9900
C8C H8CB 0.9900
O9C C9C 1.418(6)
O9C H9OC 0.8410
C9C C10C 1.526(7)
C9C H9C 1.0000
C10C C11C 1.392(7)
C11C H11C 0.9500
C12C H12J 0.9800
C12C H12K 0.9800
C12C H12L 0.9800

loop_
_geom_hbond_atom_site_label_D
_geom_hbond_atom_site_label_H
_geom_hbond_atom_site_label_A
_geom_hbond_distance_DH
_geom_hbond_distance_HA
_geom_hbond_distance_DA
_geom_hbond_angle_DHA
O9 H9O O9C 0.84 1.97 2.757(7) 156.7
O9A H9A1 O9 0.84 1.98 2.655(4) 136.8
O9B H9OB O9A 0.84 1.98 2.777(7) 158.7
O9C H9OC O9B 0.84 1.98 2.653(5) 136.7

loop_
_geom_torsion_atom_site_label_1
_geom_torsion_atom_site_label_2
_geom_torsion_atom_site_label_3
_geom_torsion_atom_site_label_4
_geom_torsion
O1 C1 C2 C11 7.9(7)
O2 C1 C2 C11 -171.4(4)
O1 C1 C2 C3 -173.3(4)
O2 C1 C2 C3 7.4(6)
O1 C1 O2 C12 -1.7(6)
C2 C1 O2 C12 177.6(4)
C11 C2 C3 C4 0.7(7)
C1 C2 C3 C4 -178.1(4)
C2 C3 C4 C5 0.8(7)
C3 C4 C5 C10 -1.1(7)
C3 C4 C5 C6 177.9(4)
C4 C5 C6 O6 -3.4(7)
C10 C5 C6 O6 175.6(4)
C4 C5 C6 C7 178.8(4)
C10 C5 C6 C7 -2.1(6)
O6 C6 C7 C8 157.3(5)
C5 C6 C7 C8 -25.0(6)
C6 C7 C8 C9 55.5(6)
C7 C8 C9 O9 176.2(4)
C7 C8 C9 C10 -58.7(6)
C4 C5 C10 C11 0.0(7)
C6 C5 C10 C11 -179.0(4)
C4 C5 C10 C9 176.8(4)
C6 C5 C10 C9 -2.2(7)
O9 C9 C10 C11 -27.1(7)
C8 C9 C10 C11 -150.3(4)
O9 C9 C10 C5 156.2(4)
C8 C9 C10 C5 33.0(6)
C3 C2 C11 C10 -1.9(7)
C1 C2 C11 C10 176.9(4)
C5 C10 C11 C2 1.5(7)
C9 C10 C11 C2 -175.3(4)
O1A C1A O2A C12A 1.3(7)
C2A C1A O2A C12A -178.1(4)
O1A C1A C2A C3A 177.2(5)
O2A C1A C2A C3A -3.4(6)
O1A C1A C2A C11A -2.7(7)
O2A C1A C2A C11A 176.7(4)
C11A C2A C3A C4A -1.6(7)
C1A C2A C3A C4A 178.5(4)
C2A C3A C4A C5A 1.7(7)
C3A C4A C5A C10A -0.2(7)
C3A C4A C5A C6A 180.0(4)
C4A C5A C6A O6A 7.3(7)
C10A C5A C6A O6A -172.5(4)
C4A C5A C6A C7A -171.4(4)
C10A C5A C6A C7A 8.7(6)
O6A C6A C7A C8A 145.4(5)
C5A C6A C7A C8A -35.8(6)
C6A C7A C8A C9A 58.4(6)
C7A C8A C9A O9A -179.6(4)
C7A C8A C9A C10A -52.6(6)
C4A C5A C10A C11A -1.5(7)
C6A C5A C10A C11A 178.4(4)
C4A C5A C10A C9A 177.0(4)
C6A C5A C10A C9A -3.2(7)
O9A C9A C10A C11A -31.3(7)
C8A C9A C10A C11A -156.3(4)
O9A C9A C10A C5A 150.3(5)
C8A C9A C10A C5A 25.3(7)
C5A C10A C11A C2A 1.6(7)
C9A C10A C11A C2A -176.8(4)
C3A C2A C11A C10A -0.1(7)
C1A C2A C11A C10A 179.8(4)
O1B C1B O2B C12B 1.5(7)
C2B C1B O2B C12B -179.4(4)
O1B C1B C2B C11B -4.5(7)
O2B C1B C2B C11B 176.4(4)
O1B C1B C2B C3B 175.4(5)
O2B C1B C2B C3B -3.7(6)
C11B C2B C3B C4B -1.0(7)
C1B C2B C3B C4B 179.1(4)
C2B C3B C4B C5B 0.9(7)
C3B C4B C5B C10B 0.8(7)
C3B C4B C5B C6B 179.5(4)
C4B C5B C6B O6B 13.3(7)
C10B C5B C6B O6B -168.0(5)
C4B C5B C6B C7B -165.9(4)
C10B C5B C6B C7B 12.8(7)
O6B C6B C7B C8B 138.7(5)
C5B C6B C7B C8B -42.1(6)
C6B C7B C8B C9B 62.2(6)
C7B C8B C9B O9B -178.6(4)
C7B C8B C9B C10B -52.5(6)
C4B C5B C10B C11B -2.3(7)
C6B C5B C10B C11B 179.0(4)
C4B C5B C10B C9B 175.2(4)
C6B C5B C10B C9B -3.5(7)
O9B C9B C10B C11B -34.4(7)
C8B C9B C10B C11B -158.5(4)
O9B C9B C10B C5B 148.2(5)
C8B C9B C10B C5B 24.0(7)
C3B C2B C11B C10B -0.5(7)
C1B C2B C11B C10B 179.4(4)
C5B C10B C11B C2B 2.1(7)
C9B C10B C11B C2B -175.4(4)
O1C C1C O2C C12C -0.1(7)
C2C C1C O2C C12C 178.8(4)
O1C C1C C2C C3C -176.4(5)
O2C C1C C2C C3C 4.7(6)
O1C C1C C2C C11C 5.4(7)
O2C C1C C2C C11C -173.5(4)
C11C C2C C3C C4C 0.6(7)
C1C C2C C3C C4C -177.6(5)
C2C C3C C4C C5C 1.0(7)
C3C C4C C5C C10C -3.0(7)
C3C C4C C5C C6C 176.3(4)
C4C C5C C6C O6C -0.9(7)
C10C C5C C6C O6C 178.3(5)
C4C C5C C6C C7C -179.3(5)
C10C C5C C6C C7C -0.1(7)
O6C C6C C7C C8C 152.9(5)
C5C C6C C7C C8C -28.7(6)
C6C C7C C8C C9C 57.7(6)
C7C C8C C9C O9C 179.1(4)
C7C C8C C9C C10C -57.4(6)
C4C C5C C10C C11C 3.1(7)
C6C C5C C10C C11C -176.1(4)
C4C C5C C10C C9C 178.5(4)
C6C C5C C10C C9C -0.8(7)
O9C C9C C10C C11C -33.8(7)
C8C C9C C10C C11C -154.7(4)
O9C C9C C10C C5C 151.0(4)
C8C C9C C10C C5C 30.0(6)
C3C C2C C11C C10C -0.4(7)
C1C C2C C11C C10C 177.9(4)
C5C C10C C11C C2C -1.5(7)
C9C C10C C11C C2C -176.8(4)
